data_7714936
loop_
_publ_author_name
'Yuan, Guo-Jun'
'Pan, Xue-Wei'
'Chen, Li'
'Chen, Chao'
'Ren, Xiao-Ming'

_publ_section_title
;
 Supramolecular crystals of Mn(15-crown-5)(MnCl<sub>4</sub>)(DMF) with
 dielectric phase transition, high quantum yield and phase
 transition-induced luminescence enhancement behavior.
;
_journal_issue 6
_journal_name_full 'Dalton transactions (Cambridge, England : 2003)'
_journal_page_first 2687
_journal_page_last 2695
_journal_paper_doi 10.1039/d3dt03838f
_journal_volume 53
_journal_year 2024
_chemical_formula_moiety 'C13 H27 Cl4 Mn2 N O6'
_chemical_formula_sum 'C13 H27 Cl4 Mn2 N O6'
_chemical_formula_weight 545.03
_space_group_crystal_system orthorhombic
_space_group_IT_number 19
_space_group_name_Hall 'P 2ac 2ab'
_space_group_name_H-M_alt 'P 21 21 21'
_atom_sites_solution_hydrogens geom
_atom_sites_solution_primary dual
_audit_creation_date 2022-01-29
_audit_creation_method
;
Olex2 1.2
(compiled 2018.05.29 svn.r3508 for OlexSys, GUI svn.r5506)
;
_audit_update_record
;
2023-07-14 deposited with the CCDC.	2024-01-05 downloaded from the CCDC.
;
_cell_angle_alpha 90
_cell_angle_beta 90
_cell_angle_gamma 90
_cell_formula_units_Z 4
_cell_length_a 10.292(2)
_cell_length_b 14.750(4)
_cell_length_c 15.679(4)
_cell_measurement_reflns_used 2535
_cell_measurement_temperature 360(2)
_cell_measurement_theta_max 22.27
_cell_measurement_theta_min 2.37
_cell_volume 2380.2(10)
_computing_cell_refinement 'SAINT V8.40A (?, 2016)'
_computing_data_reduction 'SAINT V8.40A (?, 2016)'
_computing_molecular_graphics 'Olex2 (Dolomanov et al., 2009)'
_computing_publication_material 'Olex2 (Dolomanov et al., 2009)'
_computing_structure_refinement 'ShelXL (Sheldrick, 2015)'
_computing_structure_solution 'ShelXT (Sheldrick, 2015)'
_diffrn_ambient_temperature 360.0
_diffrn_measured_fraction_theta_full 0.997
_diffrn_measured_fraction_theta_max 0.997
_diffrn_measurement_device_type 'CCD area detector'
_diffrn_measurement_method 'phi and omega scans'
_diffrn_radiation_monochromator graphite
_diffrn_radiation_type MoK\a
_diffrn_radiation_wavelength 0.71073
_diffrn_reflns_av_R_equivalents 0.0549
_diffrn_reflns_av_unetI/netI 0.0667
_diffrn_reflns_Laue_measured_fraction_full 0.997
_diffrn_reflns_Laue_measured_fraction_max 0.997
_diffrn_reflns_limit_h_max 12
_diffrn_reflns_limit_h_min -11
_diffrn_reflns_limit_k_max 17
_diffrn_reflns_limit_k_min -16
_diffrn_reflns_limit_l_max 18
_diffrn_reflns_limit_l_min -18
_diffrn_reflns_number 12398
_diffrn_reflns_point_group_measured_fraction_full 0.996
_diffrn_reflns_point_group_measured_fraction_max 0.996
_diffrn_reflns_theta_full 25.008
_diffrn_reflns_theta_max 25.008
_diffrn_reflns_theta_min 2.367
_exptl_absorpt_coefficient_mu 1.535
_exptl_absorpt_correction_T_max 0.7454
_exptl_absorpt_correction_T_min 0.6628
_exptl_absorpt_correction_type none
_exptl_absorpt_process_details
;
SADABS-2016/2 (Bruker,2016/2) was used for absorption correction.
wR2(int) was 0.0730 before and 0.0614 after correction.
The Ratio of minimum to maximum transmission is 0.8892.
The \l/2 correction factor is Not present.
;
_exptl_crystal_density_diffrn 1.521
_exptl_crystal_description block
_exptl_crystal_F_000 1112
_exptl_crystal_size_max 0.11
_exptl_crystal_size_mid 0.1
_exptl_crystal_size_min 0.09
_refine_diff_density_max 0.429
_refine_diff_density_min -0.382
_refine_diff_density_rms 0.074
_refine_ls_abs_structure_details
;
 Flack x determined using 810 quotients [(I+)-(I-)]/[(I+)+(I-)]
 (Parsons, Flack and Wagner, Acta Cryst. B69 (2013) 249-259).
;
_refine_ls_abs_structure_Flack 0.03(2)
_refine_ls_extinction_method none
_refine_ls_goodness_of_fit_ref 1.047
_refine_ls_hydrogen_treatment constr
_refine_ls_matrix_type full
_refine_ls_number_parameters 373
_refine_ls_number_reflns 4186
_refine_ls_number_restraints 798
_refine_ls_restrained_S_all 0.999
_refine_ls_R_factor_all 0.1072
_refine_ls_R_factor_gt 0.0620
_refine_ls_shift/su_max 0.000
_refine_ls_shift/su_mean 0.000
_refine_ls_structure_factor_coef Fsqd
_refine_ls_weighting_details 'w=1/[\s^2^(Fo^2^)+(0.0825P)^2^+2.4012P] where P=(Fo^2^+2Fc^2^)/3'
_refine_ls_weighting_scheme calc
_refine_ls_wR_factor_gt 0.1475
_refine_ls_wR_factor_ref 0.1832
_reflns_Friedel_coverage 0.754
_reflns_Friedel_fraction_full 0.996
_reflns_Friedel_fraction_max 0.996
_reflns_number_gt 2635
_reflns_number_total 4186
_reflns_threshold_expression 'I > 2\s(I)'
_cod_data_source_file d3dt03838f2.cif
_cod_data_source_block ww_CCDC2
_cod_depositor_comments 'Adding full bibliography for 7714934--7714936.cif.'
_cod_database_code 7714936
_shelx_shelxl_version_number 2014/7
_shelx_space_group_comment
;
The symmetry employed for this shelxl refinement is uniquely defined
by the following loop, which should always be used as a source of
symmetry information in preference to the above space-group names.
They are only intended as comments.
;
_shelx_estimated_absorpt_t_max 0.874
_shelx_estimated_absorpt_t_min 0.849
_olex2_refinement_description
;
1. Fixed Uiso
 At 1.2 times of:
  All C(H) groups, All C(H,H) groups
 At 1.5 times of:
  All C(H,H,H) groups
2. Restrained distances
 C7-O4
 1.45 with sigma of 0.02
 C8-O5
 1.45 with sigma of 0.02
 O5-C9
 1.45 with sigma of 0.02
 C9-C10
 1.5 with sigma of 0.02
 C10-O1
 1.45 with sigma of 0.02
 O1-C1
 1.45 with sigma of 0.02
 C1-C2
 1.5 with sigma of 0.02
 C2-O2
 1.45 with sigma of 0.02
 O2-C3
 1.45 with sigma of 0.02
 C3-C4
 1.5 with sigma of 0.02
 C4-O3
 1.45 with sigma of 0.02
 O3-C5
 1.45 with sigma of 0.02
 C5-C6
 1.5 with sigma of 0.02
 C6-O4
 1.45 with sigma of 0.02
 O4-C7
 1.45 with sigma of 0.02
 C7-C8
 1.5 with sigma of 0.02
 O4-C5
 2.4 with sigma of 0.02
 C6-O3
 2.4 with sigma of 0.02
 O3-C3
 2.4 with sigma of 0.02
 C4-O2
 2.4 with sigma of 0.02
 O2-C1
 2.4 with sigma of 0.02
 C2-O1
 2.4 with sigma of 0.02
 O1-C9
 2.4 with sigma of 0.02
 C10-O5
 2.4 with sigma of 0.02
 O5-C7
 2.4 with sigma of 0.02
 C8-O4
 2.4 with sigma of 0.02
 O4A-C7A
 1.45 with sigma of 0.02
 C7A-C8A
 1.5 with sigma of 0.02
 C8A-O5A
 1.45 with sigma of 0.02
 O5A-C9A
 1.45 with sigma of 0.02
 C9A-C10A
 1.5 with sigma of 0.02
 O1A-C10A
 1.45 with sigma of 0.02
 O1A-C1A
 1.45 with sigma of 0.02
 C1A-C2A
 1.5 with sigma of 0.02
 C2A-O2A
 1.45 with sigma of 0.02
 O2A-C3A
 1.45 with sigma of 0.02
 C3A-C4A
 1.5 with sigma of 0.02
 C4A-O3A
 1.45 with sigma of 0.02
 O3A-C5A
 1.45 with sigma of 0.02
 C5A-C6A
 1.5 with sigma of 0.02
 C6A-O4A
 1.45 with sigma of 0.02
 O4A-C5A
 2.4 with sigma of 0.02
 O3A-C6A
 2.4 with sigma of 0.02
 O3A-C3A
 2.4 with sigma of 0.02
 C4A-O2A
 2.4 with sigma of 0.02
 O2A-C1A
 2.4 with sigma of 0.02
 C2A-O1A
 2.4 with sigma of 0.02
 O1A-C9A
 2.4 with sigma of 0.02
 C10A-O5A
 2.4 with sigma of 0.02
 O5A-C7A
 2.4 with sigma of 0.02
 O4A-C8A
 2.4 with sigma of 0.02
3. Rigid bond restraints
 O1, O2, O3, O4, O5, C1, C2, C3, C4, C5, C6, C7, C8, C9, C10, O2A, C3A, C4A,
 O3A, C5A, C6A, O4A, C7A, C8A, O5A, C9A, C10A, O1A, C1A, C2A
 with sigma for 1-2 distances of 0.01 and sigma for 1-3 distances of 0.01
 N1, C12
 with sigma for 1-2 distances of 0.001 and sigma for 1-3 distances of 0.001
 N1, C11
 with sigma for 1-2 distances of 0.001 and sigma for 1-3 distances of 0.001
 N1, C13
 with sigma for 1-2 distances of 0.001 and sigma for 1-3 distances of 0.001
4. Uiso/Uaniso restraints and constraints
O1 \\sim O2 \\sim O3 \\sim O4 \\sim O5 \\sim C1 \\sim C2 \\sim C3 \\sim C4
\\sim C5 \\sim C6 \\sim C7 \\sim C8 \\sim C9 \\sim C10 \\sim O2A \\sim C3A
\\sim C4A \\sim O3A \\sim C5A \\sim C6A \\sim O4A \\sim C7A \\sim C8A \\sim O5A
\\sim C9A \\sim C10A \\sim O1A \\sim C1A \\sim C2A: within 2A with sigma of
0.04 and sigma for terminal atoms of 0.08
Uanis(O1) \\sim Ueq, Uanis(O2) \\sim Ueq, Uanis(O3) \\sim Ueq, Uanis(O4) \\sim
Ueq, Uanis(O5) \\sim Ueq, Uanis(C1) \\sim Ueq, Uanis(C2) \\sim Ueq, Uanis(C3)
\\sim Ueq, Uanis(C4) \\sim Ueq, Uanis(C5) \\sim Ueq, Uanis(C6) \\sim Ueq,
Uanis(C7) \\sim Ueq, Uanis(C8) \\sim Ueq, Uanis(C9) \\sim Ueq, Uanis(C10) \\sim
Ueq, Uanis(O2A) \\sim Ueq, Uanis(C3A) \\sim Ueq, Uanis(C4A) \\sim Ueq,
Uanis(O3A) \\sim Ueq, Uanis(C5A) \\sim Ueq, Uanis(C6A) \\sim Ueq, Uanis(O4A)
\\sim Ueq, Uanis(C7A) \\sim Ueq, Uanis(C8A) \\sim Ueq, Uanis(O5A) \\sim Ueq,
Uanis(C9A) \\sim Ueq, Uanis(C10A) \\sim Ueq, Uanis(O1A) \\sim Ueq, Uanis(C1A)
\\sim Ueq, Uanis(C2A) \\sim Ueq: with sigma of 0.01 and sigma for terminal
atoms of 0.02
Uanis(N1) \\sim Ueq, Uanis(C11) \\sim Ueq, Uanis(C12) \\sim Ueq, Uanis(C13)
\\sim Ueq: with sigma of 0.01 and sigma for terminal atoms of 0.02
Uanis(C11) \\sim Ueq, Uanis(C12) \\sim Ueq, Uanis(C13) \\sim Ueq: with sigma of
0.001 and sigma for terminal atoms of 0.002
5. Others
 Sof(O2A)=Sof(C3A)=Sof(H3AA)=Sof(H3AB)=Sof(C4A)=Sof(H4AA)=Sof(H4AB)=Sof(O3A)=
 Sof(C5A)=Sof(H5AA)=Sof(H5AB)=Sof(C6A)=Sof(H6AA)=Sof(H6AB)=Sof(O4A)=Sof(C7A)=
 Sof(H7AA)=Sof(H7AB)=Sof(C8A)=Sof(H8AA)=Sof(H8AB)=Sof(O5A)=Sof(C9A)=Sof(H9AA)=
 Sof(H9AB)=Sof(C10A)=Sof(H10C)=Sof(H10D)=Sof(O1A)=Sof(C1A)=Sof(H1AA)=Sof(H1AB)=
 Sof(C2A)=Sof(H2AA)=Sof(H2AB)=1-FVAR(1)
 Sof(O1)=Sof(O2)=Sof(O3)=Sof(O4)=Sof(O5)=Sof(C1)=Sof(H1A)=Sof(H1B)=Sof(C2)=
 Sof(H2A)=Sof(H2B)=Sof(C3)=Sof(H3A)=Sof(H3B)=Sof(C4)=Sof(H4A)=Sof(H4B)=Sof(C5)=
 Sof(H5A)=Sof(H5B)=Sof(C6)=Sof(H6A)=Sof(H6B)=Sof(C7)=Sof(H7A)=Sof(H7B)=Sof(C8)=
 Sof(H8A)=Sof(H8B)=Sof(C9)=Sof(H9A)=Sof(H9B)=Sof(C10)=Sof(H10A)=Sof(H10B)=
 FVAR(1)
6.a Secondary CH2 refined with riding coordinates:
 C1(H1A,H1B), C2(H2A,H2B), C3(H3A,H3B), C4(H4A,H4B), C5(H5A,H5B), C6(H6A,H6B),
 C7(H7A,H7B), C8(H8A,H8B), C9(H9A,H9B), C10(H10A,H10B), C3A(H3AA,H3AB),
 C4A(H4AA,H4AB), C5A(H5AA,H5AB), C6A(H6AA,H6AB), C7A(H7AA,H7AB), C8A(H8AA,H8AB),
  C9A(H9AA,H9AB), C10A(H10C,H10D), C1A(H1AA,H1AB), C2A(H2AA,H2AB)
6.b Aromatic/amide H refined with riding coordinates:
 C11(H11)
6.c Idealised Me refined as rotating group:
 C12(H12A,H12B,H12C), C13(H13A,H13B,H13C)
;
_olex2_submission_special_instructions 'No special instructions were received'

loop_
_space_group_symop_operation_xyz
'x, y, z'
'-x+1/2, -y, z+1/2'
'-x, y+1/2, -z+1/2'
'x+1/2, -y+1/2, -z'

loop_
_atom_site_label
_atom_site_type_symbol
_atom_site_fract_x
_atom_site_fract_y
_atom_site_fract_z
_atom_site_U_iso_or_equiv
_atom_site_adp_type
_atom_site_occupancy
_atom_site_site_symmetry_order
_atom_site_calc_flag
_atom_site_refinement_flags_posn
_atom_site_refinement_flags_adp
_atom_site_refinement_flags_occupancy
_atom_site_disorder_assembly
_atom_site_disorder_group
Mn1 Mn 0.64674(16) 0.54685(11) 0.66768(12) 0.0628(5) Uani 1 1 d . . . . .
Mn2 Mn 0.24353(17) 0.60122(12) 0.76403(12) 0.0686(6) Uani 1 1 d . . . . .
Cl1 Cl 0.4782(3) 0.6116(2) 0.7689(2) 0.0759(9) Uani 1 1 d . . . . .
Cl2 Cl 0.1705(4) 0.6842(3) 0.8817(2) 0.1056(13) Uani 1 1 d . . . . .
Cl3 Cl 0.1793(5) 0.4515(3) 0.7748(5) 0.152(2) Uani 1 1 d . . . . .
Cl4 Cl 0.1784(4) 0.6756(3) 0.6398(2) 0.1051(13) Uani 1 1 d . . . . .
O1 O 0.6872(14) 0.4375(10) 0.7586(10) 0.113(4) Uani 0.763(10) 1 d D U P A 1
O2 O 0.8083(14) 0.5910(9) 0.7539(9) 0.104(4) Uani 0.763(10) 1 d D U P A 1
O3 O 0.6969(12) 0.6901(9) 0.6369(8) 0.091(4) Uani 0.763(10) 1 d D U P A 1
O4 O 0.5510(14) 0.5810(9) 0.5457(9) 0.100(4) Uani 0.763(10) 1 d D U P A 1
O5 O 0.5165(14) 0.4341(9) 0.6374(8) 0.099(4) Uani 0.763(10) 1 d D U P A 1
O6 O 0.7942(9) 0.5011(8) 0.5832(8) 0.106(3) Uani 1 1 d . . . . .
N1 N 0.9745(17) 0.4324(13) 0.5363(11) 0.134(4) Uani 1 1 d . U . . .
C1 C 0.793(2) 0.4453(13) 0.8151(16) 0.123(6) Uani 0.763(10) 1 d D U P A 1
H1A H 0.8664 0.4120 0.7926 0.148 Uiso 0.763(10) 1 calc R . P A 1
H1B H 0.7694 0.4189 0.8697 0.148 Uiso 0.763(10) 1 calc R . P A 1
C2 C 0.829(2) 0.5405(14) 0.8270(14) 0.131(6) Uani 0.763(10) 1 d D U P A 1
H2A H 0.7778 0.5659 0.8733 0.157 Uiso 0.763(10) 1 calc R . P A 1
H2B H 0.9196 0.5440 0.8429 0.157 Uiso 0.763(10) 1 calc R . P A 1
C3 C 0.837(3) 0.6824(15) 0.7560(13) 0.114(6) Uani 0.763(10) 1 d D U P A 1
H3A H 0.9254 0.6916 0.7760 0.136 Uiso 0.763(10) 1 calc R . P A 1
H3B H 0.7784 0.7137 0.7944 0.136 Uiso 0.763(10) 1 calc R . P A 1
C4 C 0.8223(17) 0.7186(13) 0.6666(13) 0.107(5) Uani 0.763(10) 1 d D U P A 1
H4A H 0.8283 0.7842 0.6665 0.128 Uiso 0.763(10) 1 calc R . P A 1
H4B H 0.8901 0.6945 0.6300 0.128 Uiso 0.763(10) 1 calc R . P A 1
C5 C 0.653(2) 0.7248(14) 0.5615(13) 0.117(6) Uani 0.763(10) 1 d D U P A 1
H5A H 0.7212 0.7188 0.5188 0.140 Uiso 0.763(10) 1 calc R . P A 1
H5B H 0.6352 0.7888 0.5687 0.140 Uiso 0.763(10) 1 calc R . P A 1
C6 C 0.535(2) 0.6785(14) 0.5307(14) 0.114(6) Uani 0.763(10) 1 d D U P A 1
H6A H 0.4592 0.7008 0.5612 0.137 Uiso 0.763(10) 1 calc R . P A 1
H6B H 0.5223 0.6901 0.4704 0.137 Uiso 0.763(10) 1 calc R . P A 1
C7 C 0.434(2) 0.5330(14) 0.5307(16) 0.119(6) Uani 0.763(10) 1 d D U P A 1
H7A H 0.4106 0.5368 0.4709 0.143 Uiso 0.763(10) 1 calc R . P A 1
H7B H 0.3644 0.5582 0.5646 0.143 Uiso 0.763(10) 1 calc R . P A 1
C8 C 0.459(2) 0.4351(13) 0.5557(13) 0.109(5) Uani 0.763(10) 1 d D U P A 1
H8A H 0.3778 0.4018 0.5566 0.130 Uiso 0.763(10) 1 calc R . P A 1
H8B H 0.5164 0.4066 0.5146 0.130 Uiso 0.763(10) 1 calc R . P A 1
C9 C 0.516(2) 0.3577(13) 0.6894(14) 0.115(6) Uani 0.763(10) 1 d D U P A 1
H9A H 0.5378 0.3051 0.6553 0.138 Uiso 0.763(10) 1 calc R . P A 1
H9B H 0.4283 0.3488 0.7112 0.138 Uiso 0.763(10) 1 calc R . P A 1
C10 C 0.604(2) 0.3636(16) 0.7598(14) 0.132(6) Uani 0.763(10) 1 d D U P A 1
H10A H 0.5538 0.3656 0.8122 0.158 Uiso 0.763(10) 1 calc R . P A 1
H10B H 0.6558 0.3087 0.7612 0.158 Uiso 0.763(10) 1 calc R . P A 1
C11 C 0.875(2) 0.4473(15) 0.5823(13) 0.122(5) Uani 1 1 d . U . . .
H11 H 0.8646 0.4044 0.6252 0.146 Uiso 1 1 calc R . . . .
C12 C 1.028(3) 0.5089(16) 0.4887(16) 0.164(8) Uani 1 1 d . U . . .
H12A H 0.9648 0.5567 0.4861 0.246 Uiso 1 1 calc GR . . . .
H12B H 1.0497 0.4898 0.4320 0.246 Uiso 1 1 calc GR . . . .
H12C H 1.1048 0.5306 0.5169 0.246 Uiso 1 1 calc GR . . . .
C13 C 1.068(2) 0.3613(15) 0.5409(14) 0.152(7) Uani 1 1 d . U . . .
H13A H 1.1151 0.3658 0.5935 0.228 Uiso 1 1 calc GR . . . .
H13B H 1.1273 0.3664 0.4939 0.228 Uiso 1 1 calc GR . . . .
H13C H 1.0245 0.3038 0.5383 0.228 Uiso 1 1 calc GR . . . .
O2A O 0.782(5) 0.537(3) 0.768(4) 0.123(9) Uani 0.237(10) 1 d D U P A 2
C3A C 0.876(6) 0.608(4) 0.786(5) 0.128(10) Uani 0.237(10) 1 d D U P A 2
H3AA H 0.9631 0.5862 0.7753 0.154 Uiso 0.237(10) 1 calc R . P A 2
H3AB H 0.8697 0.6257 0.8454 0.154 Uiso 0.237(10) 1 calc R . P A 2
C4A C 0.847(8) 0.688(4) 0.730(6) 0.119(10) Uani 0.237(10) 1 d D U P A 2
H4AA H 0.8371 0.7424 0.7643 0.142 Uiso 0.237(10) 1 calc R . P A 2
H4AB H 0.9188 0.6980 0.6905 0.142 Uiso 0.237(10) 1 calc R . P A 2
O3A O 0.731(5) 0.672(3) 0.683(3) 0.119(9) Uani 0.237(10) 1 d D U P A 2
C5A C 0.735(7) 0.739(4) 0.616(3) 0.117(10) Uani 0.237(10) 1 d D U P A 2
H5AA H 0.8242 0.7565 0.6046 0.140 Uiso 0.237(10) 1 calc R . P A 2
H5AB H 0.6868 0.7923 0.6329 0.140 Uiso 0.237(10) 1 calc R . P A 2
C6A C 0.677(7) 0.700(5) 0.537(3) 0.110(10) Uani 0.237(10) 1 d D U P A 2
H6AA H 0.6412 0.7482 0.5026 0.132 Uiso 0.237(10) 1 calc R . P A 2
H6AB H 0.7437 0.6695 0.5045 0.132 Uiso 0.237(10) 1 calc R . P A 2
O4A O 0.576(5) 0.637(3) 0.558(3) 0.105(9) Uani 0.237(10) 1 d D U P A 2
C7A C 0.457(5) 0.610(3) 0.516(4) 0.112(9) Uani 0.237(10) 1 d D U P A 2
H7AA H 0.4556 0.6325 0.4579 0.134 Uiso 0.237(10) 1 calc R . P A 2
H7AB H 0.3830 0.6338 0.5462 0.134 Uiso 0.237(10) 1 calc R . P A 2
C8A C 0.452(8) 0.507(3) 0.515(3) 0.111(10) Uani 0.237(10) 1 d D U P A 2
H8AA H 0.3670 0.4869 0.4980 0.133 Uiso 0.237(10) 1 calc R . P A 2
H8AB H 0.5160 0.4835 0.4757 0.133 Uiso 0.237(10) 1 calc R . P A 2
O5A O 0.480(5) 0.477(3) 0.600(3) 0.103(9) Uani 0.237(10) 1 d D U P A 2
C9A C 0.470(6) 0.381(3) 0.605(4) 0.103(9) Uani 0.237(10) 1 d D U P A 2
H9AA H 0.4884 0.3542 0.5501 0.123 Uiso 0.237(10) 1 calc R . P A 2
H9AB H 0.3815 0.3647 0.6208 0.123 Uiso 0.237(10) 1 calc R . P A 2
C10A C 0.561(7) 0.343(3) 0.669(4) 0.109(10) Uani 0.237(10) 1 d D U P A 2
H10C H 0.5121 0.3073 0.7101 0.131 Uiso 0.237(10) 1 calc R . P A 2
H10D H 0.6220 0.3036 0.6410 0.131 Uiso 0.237(10) 1 calc R . P A 2
O1A O 0.630(4) 0.411(3) 0.714(3) 0.105(9) Uani 0.237(10) 1 d D U P A 2
C1A C 0.682(8) 0.394(3) 0.798(3) 0.124(10) Uani 0.237(10) 1 d D U P A 2
H1AA H 0.7460 0.3460 0.7946 0.149 Uiso 0.237(10) 1 calc R . P A 2
H1AB H 0.6124 0.3740 0.8352 0.149 Uiso 0.237(10) 1 calc R . P A 2
C2A C 0.743(8) 0.477(4) 0.833(3) 0.123(10) Uani 0.237(10) 1 d D U P A 2
H2AA H 0.6809 0.5079 0.8701 0.147 Uiso 0.237(10) 1 calc R . P A 2
H2AB H 0.8175 0.4606 0.8674 0.147 Uiso 0.237(10) 1 calc R . P A 2

loop_
_atom_site_aniso_label
_atom_site_aniso_U_11
_atom_site_aniso_U_22
_atom_site_aniso_U_33
_atom_site_aniso_U_23
_atom_site_aniso_U_13
_atom_site_aniso_U_12
Mn1 0.0549(8) 0.0595(10) 0.0741(11) 0.0055(9) -0.0002(9) 0.0028(9)
Mn2 0.0624(10) 0.0708(11) 0.0725(12) 0.0129(10) 0.0033(9) 0.0003(9)
Cl1 0.0573(15) 0.083(2) 0.087(2) -0.0070(19) 0.0070(15) 0.0076(14)
Cl2 0.095(3) 0.139(3) 0.083(2) -0.009(2) 0.017(2) 0.014(2)
Cl3 0.130(3) 0.075(2) 0.251(7) 0.026(4) 0.016(4) -0.018(3)
Cl4 0.096(3) 0.142(3) 0.078(2) 0.027(2) -0.0055(18) 0.020(2)
O1 0.109(8) 0.113(8) 0.118(9) 0.030(7) -0.011(7) 0.010(6)
O2 0.091(7) 0.115(7) 0.106(8) -0.005(7) -0.020(6) -0.005(7)
O3 0.091(7) 0.085(7) 0.097(7) 0.020(6) 0.013(5) -0.001(6)
O4 0.100(7) 0.112(7) 0.089(8) 0.002(7) -0.004(7) 0.014(6)
O5 0.104(8) 0.094(8) 0.100(7) -0.019(6) 0.005(6) -0.017(7)
O6 0.079(6) 0.103(7) 0.136(9) -0.006(7) 0.014(6) 0.023(6)
N1 0.132(8) 0.150(8) 0.121(9) -0.028(7) 0.005(6) 0.000(6)
C1 0.120(10) 0.135(9) 0.116(11) 0.017(9) -0.015(8) 0.026(9)
C2 0.126(11) 0.150(10) 0.117(10) 0.012(8) -0.016(10) 0.002(9)
C3 0.103(11) 0.119(9) 0.119(11) -0.020(9) -0.003(9) -0.019(9)
C4 0.089(9) 0.100(9) 0.131(10) -0.003(8) 0.009(8) -0.022(8)
C5 0.136(11) 0.114(10) 0.100(10) 0.020(9) 0.005(9) 0.003(9)
C6 0.120(10) 0.125(9) 0.098(10) 0.027(9) -0.003(8) 0.018(9)
C7 0.112(10) 0.133(10) 0.112(11) -0.019(9) -0.002(9) 0.008(9)
C8 0.108(10) 0.120(9) 0.098(9) -0.022(9) 0.002(8) -0.013(9)
C9 0.116(11) 0.085(10) 0.144(11) 0.003(8) 0.017(9) -0.007(9)
C10 0.147(11) 0.117(11) 0.132(11) 0.018(9) 0.011(9) -0.009(8)
C11 0.121(5) 0.122(5) 0.122(5) 0.0004(14) 0.0015(14) 0.0006(14)
C12 0.165(8) 0.164(8) 0.164(8) 0.001(3) 0.002(3) -0.002(3)
C13 0.150(7) 0.151(7) 0.154(7) 0.001(3) 0.002(3) 0.005(3)
O2A 0.120(14) 0.126(12) 0.124(14) 0.003(10) -0.008(11) 0.004(10)
C3A 0.126(14) 0.131(13) 0.128(15) -0.001(11) -0.005(11) -0.003(10)
C4A 0.113(14) 0.124(13) 0.118(14) -0.007(11) 0.002(11) -0.005(11)
O3A 0.117(13) 0.120(14) 0.119(12) 0.004(10) 0.002(10) -0.016(11)
C5A 0.114(14) 0.117(14) 0.118(13) 0.003(10) 0.006(11) -0.005(11)
C6A 0.112(14) 0.105(15) 0.113(12) 0.005(11) 0.006(11) 0.007(11)
O4A 0.108(12) 0.105(13) 0.102(14) 0.003(11) 0.003(10) 0.011(10)
C7A 0.111(13) 0.116(12) 0.108(14) 0.002(11) -0.002(11) 0.006(11)
C8A 0.109(15) 0.117(12) 0.107(13) -0.005(10) -0.002(12) 0.007(11)
O5A 0.104(14) 0.102(11) 0.102(12) -0.010(10) -0.001(11) -0.004(11)
C9A 0.105(14) 0.098(12) 0.106(14) -0.015(10) 0.009(10) -0.002(12)
C10A 0.110(15) 0.102(13) 0.115(14) -0.005(10) 0.010(11) 0.000(11)
O1A 0.107(13) 0.099(13) 0.110(12) 0.005(10) 0.007(10) -0.004(11)
C1A 0.125(15) 0.126(13) 0.123(13) 0.005(11) -0.007(11) 0.000(11)
C2A 0.124(15) 0.124(13) 0.120(13) 0.000(10) -0.005(11) 0.005(11)

loop_
_atom_type_symbol
_atom_type_description
_atom_type_scat_dispersion_real
_atom_type_scat_dispersion_imag
_atom_type_scat_source
C C 0.0033 0.0016 'International Tables Vol C Tables 4.2.6.8 and 6.1.1.4'
H H 0.0000 0.0000 'International Tables Vol C Tables 4.2.6.8 and 6.1.1.4'
N N 0.0061 0.0033 'International Tables Vol C Tables 4.2.6.8 and 6.1.1.4'
O O 0.0106 0.0060 'International Tables Vol C Tables 4.2.6.8 and 6.1.1.4'
Cl Cl 0.1484 0.1585 'International Tables Vol C Tables 4.2.6.8 and 6.1.1.4'
Mn Mn 0.3368 0.7283 'International Tables Vol C Tables 4.2.6.8 and 6.1.1.4'

loop_
_geom_angle_atom_site_label_1
_geom_angle_atom_site_label_2
_geom_angle_atom_site_label_3
_geom_angle
_geom_angle_site_symmetry_1
_geom_angle_site_symmetry_3
_geom_angle_publ_flag
O1 Mn1 Cl1 90.0(4) . . ?
O1 Mn1 O2 71.4(5) . . ?
O1 Mn1 O3 142.6(5) . . ?
O1 Mn1 O4 144.6(5) . . ?
O2 Mn1 Cl1 91.2(4) . . ?
O3 Mn1 Cl1 86.4(4) . . ?
O3 Mn1 O2 71.5(5) . . ?
O4 Mn1 Cl1 98.7(4) . . ?
O4 Mn1 O2 141.9(5) . . ?
O4 Mn1 O3 72.6(5) . . ?
O5 Mn1 Cl1 90.2(4) . . ?
O5 Mn1 O1 72.5(5) . . ?
O5 Mn1 O2 143.8(5) . . ?
O5 Mn1 O3 144.7(5) . . ?
O5 Mn1 O4 73.2(5) . . ?
O6 Mn1 Cl1 176.2(3) . . ?
O6 Mn1 O1 92.1(5) . . ?
O6 Mn1 O2 86.5(5) . . ?
O6 Mn1 O3 90.0(5) . . ?
O6 Mn1 O4 81.5(5) . . ?
O6 Mn1 O5 93.5(5) . . ?
O6 Mn1 O4A 86.6(14) . . ?
O6 Mn1 O5A 95.8(13) . . ?
O6 Mn1 O1A 88.4(13) . . ?
O2A Mn1 Cl1 90.7(16) . . ?
O2A Mn1 O6 88.2(16) . . ?
O2A Mn1 O4A 144.0(15) . . ?
O2A Mn1 O5A 145.2(14) . . ?
O2A Mn1 O1A 74.9(15) . . ?
O3A Mn1 Cl1 83.0(16) . . ?
O3A Mn1 O6 93.2(16) . . ?
O3A Mn1 O2A 71.9(16) . . ?
O3A Mn1 O4A 72.8(14) . . ?
O3A Mn1 O5A 141.9(15) . . ?
O3A Mn1 O1A 146.6(15) . . ?
O4A Mn1 Cl1 92.1(14) . . ?
O5A Mn1 Cl1 87.1(13) . . ?
O5A Mn1 O4A 70.8(13) . . ?
O1A Mn1 Cl1 94.9(13) . . ?
O1A Mn1 O4A 140.5(14) . . ?
O1A Mn1 O5A 70.8(13) . . ?
Cl2 Mn2 Cl1 105.22(15) . . ?
Cl3 Mn2 Cl1 110.09(16) . . ?
Cl3 Mn2 Cl2 110.5(2) . . ?
Cl3 Mn2 Cl4 115.3(2) . . ?
Cl4 Mn2 Cl1 106.43(15) . . ?
Cl4 Mn2 Cl2 108.68(16) . . ?
Mn2 Cl1 Mn1 129.63(16) . . ?
C1 O1 Mn1 119.8(11) . . ?
C10 O1 Mn1 118.1(11) . . ?
C10 O1 C1 122.1(15) . . ?
C2 O2 Mn1 117.1(11) . . ?
C3 O2 Mn1 117.3(11) . . ?
C3 O2 C2 118.2(15) . . ?
C4 O3 Mn1 114.6(10) . . ?
C5 O3 Mn1 117.8(11) . . ?
C5 O3 C4 117.8(15) . . ?
C6 O4 Mn1 114.4(11) . . ?
C7 O4 Mn1 114.2(12) . . ?
C7 O4 C6 111.6(15) . . ?
C8 O5 Mn1 116.5(11) . . ?
C9 O5 Mn1 119.5(10) . . ?
C9 O5 C8 122.5(15) . . ?
C11 O6 Mn1 138.0(14) . . ?
C11 N1 C12 117(2) . . ?
C11 N1 C13 130(2) . . ?
C13 N1 C12 109.9(18) . . ?
O1 C1 H1A 109.5 . . ?
O1 C1 H1B 109.5 . . ?
O1 C1 C2 110.7(15) . . ?
H1A C1 H1B 108.1 . . ?
C2 C1 H1A 109.5 . . ?
C2 C1 H1B 109.5 . . ?
O2 C2 C1 111.9(16) . . ?
O2 C2 H2A 109.2 . . ?
O2 C2 H2B 109.2 . . ?
C1 C2 H2A 109.2 . . ?
C1 C2 H2B 109.2 . . ?
H2A C2 H2B 107.9 . . ?
O2 C3 H3A 110.2 . . ?
O2 C3 H3B 110.2 . . ?
O2 C3 C4 107.5(15) . . ?
H3A C3 H3B 108.5 . . ?
C4 C3 H3A 110.2 . . ?
C4 C3 H3B 110.2 . . ?
O3 C4 C3 106.8(14) . . ?
O3 C4 H4A 110.4 . . ?
O3 C4 H4B 110.4 . . ?
C3 C4 H4A 110.4 . . ?
C3 C4 H4B 110.4 . . ?
H4A C4 H4B 108.6 . . ?
O3 C5 H5A 109.1 . . ?
O3 C5 H5B 109.1 . . ?
O3 C5 C6 112.4(15) . . ?
H5A C5 H5B 107.9 . . ?
C6 C5 H5A 109.1 . . ?
C6 C5 H5B 109.1 . . ?
O4 C6 C5 107.8(15) . . ?
O4 C6 H6A 110.2 . . ?
O4 C6 H6B 110.2 . . ?
C5 C6 H6A 110.2 . . ?
C5 C6 H6B 110.2 . . ?
H6A C6 H6B 108.5 . . ?
O4 C7 H7A 110.3 . . ?
O4 C7 H7B 110.3 . . ?
O4 C7 C8 107.0(15) . . ?
H7A C7 H7B 108.6 . . ?
C8 C7 H7A 110.3 . . ?
C8 C7 H7B 110.3 . . ?
O5 C8 C7 108.3(16) . . ?
O5 C8 H8A 110.0 . . ?
O5 C8 H8B 110.0 . . ?
C7 C8 H8A 110.0 . . ?
C7 C8 H8B 110.0 . . ?
H8A C8 H8B 108.4 . . ?
O5 C9 H9A 108.9 . . ?
O5 C9 H9B 108.9 . . ?
O5 C9 C10 113.5(14) . . ?
H9A C9 H9B 107.7 . . ?
C10 C9 H9A 108.9 . . ?
C10 C9 H9B 108.9 . . ?
O1 C10 C9 115.4(16) . . ?
O1 C10 H10A 108.4 . . ?
O1 C10 H10B 108.4 . . ?
C9 C10 H10A 108.4 . . ?
C9 C10 H10B 108.4 . . ?
H10A C10 H10B 107.5 . . ?
O6 C11 N1 135(2) . . ?
O6 C11 H11 112.4 . . ?
N1 C11 H11 112.4 . . ?
N1 C12 H12A 109.5 . . ?
N1 C12 H12B 109.5 . . ?
N1 C12 H12C 109.5 . . ?
H12A C12 H12B 109.5 . . ?
H12A C12 H12C 109.5 . . ?
H12B C12 H12C 109.5 . . ?
N1 C13 H13A 109.5 . . ?
N1 C13 H13B 109.5 . . ?
N1 C13 H13C 109.5 . . ?
H13A C13 H13B 109.5 . . ?
H13A C13 H13C 109.5 . . ?
H13B C13 H13C 109.5 . . ?
C3A O2A Mn1 123(3) . . ?
C2A O2A Mn1 113(4) . . ?
C2A O2A C3A 120(5) . . ?
O2A C3A H3AA 110.0 . . ?
O2A C3A H3AB 110.0 . . ?
O2A C3A C4A 109(2) . . ?
H3AA C3A H3AB 108.3 . . ?
C4A C3A H3AA 110.0 . . ?
C4A C3A H3AB 110.0 . . ?
C3A C4A H4AA 109.9 . . ?
C3A C4A H4AB 109.9 . . ?
H4AA C4A H4AB 108.3 . . ?
O3A C4A C3A 109(2) . . ?
O3A C4A H4AA 109.9 . . ?
O3A C4A H4AB 109.9 . . ?
C4A O3A Mn1 125(3) . . ?
C4A O3A C5A 103(4) . . ?
C5A O3A Mn1 122(3) . . ?
O3A C5A H5AA 109.8 . . ?
O3A C5A H5AB 109.8 . . ?
O3A C5A C6A 109(2) . . ?
H5AA C5A H5AB 108.3 . . ?
C6A C5A H5AA 109.8 . . ?
C6A C5A H5AB 109.8 . . ?
C5A C6A H6AA 109.4 . . ?
C5A C6A H6AB 109.4 . . ?
H6AA C6A H6AB 108.0 . . ?
O4A C6A C5A 111(3) . . ?
O4A C6A H6AA 109.4 . . ?
O4A C6A H6AB 109.4 . . ?
C6A O4A Mn1 108(3) . . ?
C6A O4A C7A 134(5) . . ?
C7A O4A Mn1 117(3) . . ?
O4A C7A H7AA 110.1 . . ?
O4A C7A H7AB 110.1 . . ?
O4A C7A C8A 108(3) . . ?
H7AA C7A H7AB 108.4 . . ?
C8A C7A H7AA 110.1 . . ?
C8A C7A H7AB 110.1 . . ?
C7A C8A H8AA 110.1 . . ?
C7A C8A H8AB 110.1 . . ?
H8AA C8A H8AB 108.4 . . ?
O5A C8A C7A 108(3) . . ?
O5A C8A H8AA 110.1 . . ?
O5A C8A H8AB 110.1 . . ?
C8A O5A Mn1 116(3) . . ?
C9A O5A Mn1 119(3) . . ?
C9A O5A C8A 111(4) . . ?
O5A C9A H9AA 109.3 . . ?
O5A C9A H9AB 109.3 . . ?
O5A C9A C10A 111(2) . . ?
H9AA C9A H9AB 108.0 . . ?
C10A C9A H9AA 109.3 . . ?
C10A C9A H9AB 109.3 . . ?
C9A C10A H10C 109.0 . . ?
C9A C10A H10D 109.0 . . ?
H10C C10A H10D 107.8 . . ?
O1A C10A C9A 113(2) . . ?
O1A C10A H10C 109.0 . . ?
O1A C10A H10D 109.0 . . ?
C10A O1A Mn1 123(3) . . ?
C10A O1A C1A 121(4) . . ?
C1A O1A Mn1 116(2) . . ?
O1A C1A H1AA 109.6 . . ?
O1A C1A H1AB 109.6 . . ?
O1A C1A C2A 110(2) . . ?
H1AA C1A H1AB 108.1 . . ?
C2A C1A H1AA 109.6 . . ?
C2A C1A H1AB 109.6 . . ?
O2A C2A C1A 111(2) . . ?
O2A C2A H2AA 109.3 . . ?
O2A C2A H2AB 109.3 . . ?
C1A C2A H2AA 109.3 . . ?
C1A C2A H2AB 109.3 . . ?
H2AA C2A H2AB 108.0 . . ?

loop_
_geom_bond_atom_site_label_1
_geom_bond_atom_site_label_2
_geom_bond_distance
_geom_bond_site_symmetry_2
_geom_bond_publ_flag
Mn1 Cl1 2.538(3) . ?
Mn1 O1 2.192(14) . ?
Mn1 O2 2.240(13) . ?
Mn1 O3 2.228(13) . ?
Mn1 O4 2.209(14) . ?
Mn1 O5 2.188(13) . ?
Mn1 O6 2.125(10) . ?
Mn1 O2A 2.10(5) . ?
Mn1 O3A 2.05(5) . ?
Mn1 O4A 2.29(5) . ?
Mn1 O5A 2.27(5) . ?
Mn1 O1A 2.13(4) . ?
Mn2 Cl1 2.422(3) . ?
Mn2 Cl2 2.338(4) . ?
Mn2 Cl3 2.312(5) . ?
Mn2 Cl4 2.334(4) . ?
O1 C1 1.406(19) . ?
O1 C10 1.387(19) . ?
O2 C2 1.38(2) . ?
O2 C3 1.381(19) . ?
O3 C4 1.435(18) . ?
O3 C5 1.365(19) . ?
O4 C6 1.468(19) . ?
O4 C7 1.412(17) . ?
O5 C8 1.411(18) . ?
O5 C9 1.391(19) . ?
O6 C11 1.15(2) . ?
N1 C11 1.27(2) . ?
N1 C12 1.46(3) . ?
N1 C13 1.42(2) . ?
C1 H1A 0.9700 . ?
C1 H1B 0.9700 . ?
C1 C2 1.46(2) . ?
C2 H2A 0.9700 . ?
C2 H2B 0.9700 . ?
C3 H3A 0.9700 . ?
C3 H3B 0.9700 . ?
C3 C4 1.51(2) . ?
C4 H4A 0.9700 . ?
C4 H4B 0.9700 . ?
C5 H5A 0.9700 . ?
C5 H5B 0.9700 . ?
C5 C6 1.48(2) . ?
C6 H6A 0.9700 . ?
C6 H6B 0.9700 . ?
C7 H7A 0.9700 . ?
C7 H7B 0.9700 . ?
C7 C8 1.52(2) . ?
C8 H8A 0.9700 . ?
C8 H8B 0.9700 . ?
C9 H9A 0.9700 . ?
C9 H9B 0.9700 . ?
C9 C10 1.43(2) . ?
C10 H10A 0.9700 . ?
C10 H10B 0.9700 . ?
C11 H11 0.9300 . ?
C12 H12A 0.9600 . ?
C12 H12B 0.9600 . ?
C12 H12C 0.9600 . ?
C13 H13A 0.9600 . ?
C13 H13B 0.9600 . ?
C13 H13C 0.9600 . ?
O2A C3A 1.45(3) . ?
O2A C2A 1.42(3) . ?
C3A H3AA 0.9700 . ?
C3A H3AB 0.9700 . ?
C3A C4A 1.50(3) . ?
C4A H4AA 0.9700 . ?
C4A H4AB 0.9700 . ?
C4A O3A 1.42(3) . ?
O3A C5A 1.45(3) . ?
C5A H5AA 0.9700 . ?
C5A H5AB 0.9700 . ?
C5A C6A 1.48(3) . ?
C6A H6AA 0.9700 . ?
C6A H6AB 0.9700 . ?
C6A O4A 1.43(3) . ?
O4A C7A 1.45(3) . ?
C7A H7AA 0.9700 . ?
C7A H7AB 0.9700 . ?
C7A C8A 1.51(3) . ?
C8A H8AA 0.9700 . ?
C8A H8AB 0.9700 . ?
C8A O5A 1.42(3) . ?
O5A C9A 1.42(3) . ?
C9A H9AA 0.9700 . ?
C9A H9AB 0.9700 . ?
C9A C10A 1.48(3) . ?
C10A H10C 0.9700 . ?
C10A H10D 0.9700 . ?
C10A O1A 1.41(3) . ?
O1A C1A 1.45(3) . ?
C1A H1AA 0.9700 . ?
C1A H1AB 0.9700 . ?
C1A C2A 1.49(3) . ?
C2A H2AA 0.9700 . ?
C2A H2AB 0.9700 . ?
